data_4127150
loop_
_publ_author_name
'Paul, Mithun'
'Chakraborty, Shaunak'
'Desiraju, Gautam R.'

_publ_section_title
;
 Six-component Molecular Solids, ABC[D1-(x+y)ExFy]2.
;
_journal_name_full 'Journal of the American Chemical Society'
_journal_paper_doi 10.1021/jacs.7b12501
_journal_year 2018
_chemical_formula_moiety 'C12 H12 N2, C10 H8 N2, C8 H12 N2, 2(C6 H5 Br O2)'
_chemical_formula_sum 'C42 H42 Br2 N6 O4'
_chemical_formula_weight 854.63
_chemical_name_systematic
;
 ?
;
_space_group_crystal_system triclinic
_space_group_IT_number 2
_space_group_name_Hall '-P 1'
_space_group_name_H-M_alt 'P -1'
_symmetry_space_group_name_Hall '-P 1'
_symmetry_space_group_name_H-M 'P -1'
_atom_sites_solution_hydrogens geom
_audit_creation_method SHELXL-2013
_cell_angle_alpha 97.665(10)
_cell_angle_beta 96.437(9)
_cell_angle_gamma 91.771(4)
_cell_formula_units_Z 1
_cell_length_a 7.569(4)
_cell_length_b 8.821(5)
_cell_length_c 14.499(8)
_cell_measurement_reflns_used 3578
_cell_measurement_temperature 293(2)
_cell_measurement_theta_max 33.6
_cell_measurement_theta_min 2.3
_cell_volume 952.3(9)
_computing_structure_refinement 'SHELXL-2013 (Sheldrick, 2013)'
_diffrn_ambient_temperature 293(2)
_diffrn_measured_fraction_theta_full 0.999
_diffrn_measured_fraction_theta_max 0.998
_diffrn_measurement_device_type CCD
_diffrn_radiation_type MoK\a
_diffrn_radiation_wavelength 0.71073
_diffrn_reflns_av_R_equivalents 0.0879
_diffrn_reflns_av_unetI/netI 0.0819
_diffrn_reflns_Laue_measured_fraction_full 0.999
_diffrn_reflns_Laue_measured_fraction_max 0.998
_diffrn_reflns_limit_h_max 9
_diffrn_reflns_limit_h_min -9
_diffrn_reflns_limit_k_max 11
_diffrn_reflns_limit_k_min -11
_diffrn_reflns_limit_l_max 18
_diffrn_reflns_limit_l_min -18
_diffrn_reflns_number 10156
_diffrn_reflns_point_group_measured_fraction_full 0.999
_diffrn_reflns_point_group_measured_fraction_max 0.998
_diffrn_reflns_theta_full 25.242
_diffrn_reflns_theta_max 27.500
_diffrn_reflns_theta_min 1.427
_exptl_absorpt_coefficient_mu 2.180
_exptl_absorpt_correction_T_max 1.00
_exptl_absorpt_correction_T_min 0.662
_exptl_absorpt_correction_type multi-scan
_exptl_crystal_density_diffrn 1.490
_exptl_crystal_description Block
_exptl_crystal_F_000 438
_exptl_crystal_size_max 0.290
_exptl_crystal_size_mid 0.230
_exptl_crystal_size_min 0.160
_refine_diff_density_max 1.027
_refine_diff_density_min -1.115
_refine_diff_density_rms 0.098
_refine_ls_extinction_method none
_refine_ls_goodness_of_fit_ref 0.872
_refine_ls_hydrogen_treatment constr
_refine_ls_matrix_type full
_refine_ls_number_parameters 246
_refine_ls_number_reflns 4368
_refine_ls_number_restraints 0
_refine_ls_restrained_S_all 0.872
_refine_ls_R_factor_all 0.0492
_refine_ls_R_factor_gt 0.0447
_refine_ls_shift/su_max 0.001
_refine_ls_shift/su_mean 0.000
_refine_ls_structure_factor_coef Fsqd
_refine_ls_weighting_details
;
 w=1/[\s^2^(Fo^2^)+(0.0853P)^2^+0.7095P]
 where P=(Fo^2^+2Fc^2^)/3
;
_refine_ls_weighting_scheme calc
_refine_ls_wR_factor_gt 0.1210
_refine_ls_wR_factor_ref 0.1307
_reflns_Friedel_coverage 0.000
_reflns_number_gt 3994
_reflns_number_total 4368
_reflns_threshold_expression 'I > 2\s(I)'
_cod_data_source_file ja7b12501_si_003.cif
_cod_data_source_block QT5
_cod_original_cell_volume 952.4(9)
_cod_database_code 4127150
_shelx_space_group_comment
;
The symmetry employed for this shelxl refinement is uniquely defined
by the following loop, which should always be used as a source of
symmetry information in preference to the above space-group names.
They are only intended as comments.
;
_shelx_estimated_absorpt_t_min 0.571
_shelx_estimated_absorpt_t_max 0.722
_shelxl_version_number 2013-2

loop_
_space_group_symop_operation_xyz
'x, y, z'
'-x, -y, -z'

loop_
_atom_site_label
_atom_site_type_symbol
_atom_site_fract_x
_atom_site_fract_y
_atom_site_fract_z
_atom_site_U_iso_or_equiv
_atom_site_adp_type
_atom_site_occupancy
_atom_site_site_symmetry_order
_atom_site_calc_flag
_atom_site_refinement_flags_posn
_atom_site_refinement_flags_adp
Br1 Br 0.83557(3) 0.55531(3) 0.35959(2) 0.02574(12) Uani 1 1 d . .
O1 O 1.1680(3) 0.3825(2) 0.38947(14) 0.0273(4) Uani 1 1 d . .
H1 H 1.2491 0.3230 0.3890 0.041 Uiso 1 1 calc R U
O2 O 0.9148(3) 0.7582(3) 0.21836(15) 0.0296(4) Uani 1 1 d . .
H2 H 0.9320 0.8054 0.1749 0.044 Uiso 1 1 calc R U
C1 C 1.0485(3) 0.5742(3) 0.30447(18) 0.0197(5) Uani 1 1 d . .
C2 C 1.0609(4) 0.6797(3) 0.24147(18) 0.0222(5) Uani 1 1 d . .
C6 C 1.1919(4) 0.4848(3) 0.32916(18) 0.0210(5) Uani 1 1 d . .
C3 C 1.2228(4) 0.7019(3) 0.2062(2) 0.0258(6) Uani 1 1 d . .
H3 H 1.2344 0.7741 0.1658 0.031 Uiso 1 1 calc R U
C5 C 1.3514(4) 0.5070(3) 0.2918(2) 0.0253(5) Uani 1 1 d . .
H5 H 1.4479 0.4487 0.3072 0.030 Uiso 1 1 calc R U
C4 C 1.3664(4) 0.6157(4) 0.2319(2) 0.0285(6) Uani 1 1 d . .
H4 H 1.4741 0.6311 0.2085 0.034 Uiso 1 1 calc R U
N2 N 0.9713(3) 0.9192(3) 0.07224(16) 0.0232(5) Uani 1 1 d . .
C14 C 0.9291(4) 0.8547(3) -0.0173(2) 0.0227(5) Uani 1 1 d . .
C15 C 1.0427(4) 1.0630(3) 0.09087(19) 0.0230(5) Uani 1 1 d . .
C17 C 0.4603(4) 0.9266(3) -0.0273(2) 0.0263(6) Uani 1 1 d . .
N3 N 0.4240(4) 0.8147(3) 0.02280(18) 0.0322(6) Uani 1 1 d . .
C18 C 0.4277(4) 0.9089(4) -0.1246(2) 0.0305(6) Uani 1 1 d . .
H18 H 0.4538 0.9889 -0.1574 0.037 Uiso 1 1 calc R U
C21 C 0.3555(5) 0.6806(4) -0.0242(2) 0.0364(7) Uani 1 1 d . .
H21 H 0.3305 0.6022 0.0100 0.044 Uiso 1 1 calc R U
C20 C 0.3201(4) 0.6525(4) -0.1206(2) 0.0344(7) Uani 1 1 d . .
H20 H 0.2737 0.5574 -0.1505 0.041 Uiso 1 1 calc R U
C16 C 1.0898(4) 1.1294(4) 0.1916(2) 0.0325(6) Uani 1 1 d . .
H16A H 1.0600 1.0554 0.2310 0.049 Uiso 1 1 calc R U
H16B H 1.0243 1.2196 0.2052 0.049 Uiso 1 1 calc R U
H16C H 1.2150 1.1557 0.2033 0.049 Uiso 1 1 calc R U
C19 C 0.3556(4) 0.7698(4) -0.1719(2) 0.0337(7) Uani 1 1 d . .
H19 H 0.3315 0.7554 -0.2369 0.040 Uiso 1 1 calc R U
C13 C 0.8531(4) 0.6927(3) -0.0338(2) 0.0335(7) Uani 1 1 d . .
H13A H 0.8442 0.6571 0.0253 0.050 Uiso 1 1 calc R U
H13B H 0.9295 0.6286 -0.0688 0.050 Uiso 1 1 calc R U
H13C H 0.7369 0.6891 -0.0685 0.050 Uiso 1 1 calc R U
N1 N 0.4503(3) 0.1951(3) 0.41288(18) 0.0280(5) Uani 1 1 d . .
C8 C 0.7911(4) 0.0751(3) 0.43498(18) 0.0231(5) Uani 1 1 d . .
C7 C 0.9754(4) 0.0132(3) 0.44895(19) 0.0260(6) Uani 1 1 d . .
H7A H 1.0619 0.0853 0.4323 0.031 Uiso 1 1 calc R U
H7B H 0.9792 -0.0826 0.4079 0.031 Uiso 1 1 calc R U
C12 C 0.7603(4) 0.2246(3) 0.4724(2) 0.0297(6) Uani 1 1 d . .
H12 H 0.8533 0.2879 0.5053 0.036 Uiso 1 1 calc R U
C9 C 0.6445(4) -0.0126(3) 0.3867(2) 0.0283(6) Uani 1 1 d . .
H9 H 0.6575 -0.1133 0.3607 0.034 Uiso 1 1 calc R U
C10 C 0.4790(4) 0.0514(3) 0.3776(2) 0.0296(6) Uani 1 1 d . .
H10 H 0.3830 -0.0092 0.3453 0.035 Uiso 1 1 calc R U
C11 C 0.5917(4) 0.2779(3) 0.4603(2) 0.0316(6) Uani 1 1 d . .
H11 H 0.5744 0.3776 0.4867 0.038 Uiso 1 1 calc R U

loop_
_atom_site_aniso_label
_atom_site_aniso_U_11
_atom_site_aniso_U_22
_atom_site_aniso_U_33
_atom_site_aniso_U_23
_atom_site_aniso_U_13
_atom_site_aniso_U_12
Br1 0.01947(17) 0.03064(18) 0.02915(18) 0.00789(12) 0.00728(11) 0.00102(11)
O1 0.0267(11) 0.0296(10) 0.0293(10) 0.0127(8) 0.0078(8) 0.0084(8)
O2 0.0284(11) 0.0348(11) 0.0309(11) 0.0181(9) 0.0082(8) 0.0105(8)
C1 0.0172(12) 0.0223(12) 0.0196(11) 0.0025(9) 0.0026(9) 0.0001(9)
C2 0.0249(13) 0.0209(12) 0.0217(12) 0.0040(10) 0.0047(10) 0.0027(10)
C6 0.0219(13) 0.0227(12) 0.0183(11) 0.0023(9) 0.0019(9) 0.0010(9)
C3 0.0265(14) 0.0254(13) 0.0276(13) 0.0081(11) 0.0076(11) -0.0007(10)
C5 0.0182(13) 0.0296(14) 0.0281(13) 0.0038(11) 0.0028(10) 0.0049(10)
C4 0.0205(14) 0.0348(15) 0.0319(14) 0.0045(12) 0.0103(11) 0.0018(11)
N2 0.0243(12) 0.0206(11) 0.0263(11) 0.0083(9) 0.0031(9) 0.0018(8)
C14 0.0204(13) 0.0180(11) 0.0293(13) 0.0035(10) 0.0008(10) 0.0005(9)
C15 0.0200(13) 0.0236(13) 0.0253(13) 0.0037(10) 0.0021(10) 0.0026(10)
C17 0.0231(13) 0.0283(14) 0.0280(14) 0.0011(11) 0.0088(10) -0.0011(11)
N3 0.0364(15) 0.0306(13) 0.0298(13) 0.0020(10) 0.0091(10) -0.0060(10)
C18 0.0327(16) 0.0294(15) 0.0291(15) 0.0006(12) 0.0076(12) -0.0002(12)
C21 0.0401(18) 0.0308(16) 0.0390(17) 0.0029(13) 0.0128(14) -0.0091(13)
C20 0.0299(16) 0.0300(15) 0.0406(17) -0.0081(13) 0.0093(12) -0.0051(12)
C16 0.0373(17) 0.0339(16) 0.0252(14) 0.0038(12) -0.0002(12) -0.0018(12)
C19 0.0316(16) 0.0375(17) 0.0302(15) -0.0048(13) 0.0066(12) 0.0019(13)
C13 0.0379(17) 0.0203(13) 0.0418(17) 0.0046(12) 0.0045(13) -0.0057(11)
N1 0.0243(12) 0.0300(12) 0.0311(12) 0.0084(10) 0.0032(9) 0.0064(9)
C8 0.0242(14) 0.0249(13) 0.0214(12) 0.0065(10) 0.0024(10) 0.0060(10)
C7 0.0213(13) 0.0308(14) 0.0276(14) 0.0077(11) 0.0030(10) 0.0083(10)
C12 0.0303(15) 0.0239(13) 0.0322(15) 0.0017(11) -0.0054(11) 0.0040(11)
C9 0.0303(15) 0.0227(13) 0.0308(14) 0.0025(11) -0.0008(11) 0.0036(11)
C10 0.0247(14) 0.0294(14) 0.0341(15) 0.0077(12) -0.0022(11) 0.0013(11)
C11 0.0338(16) 0.0244(14) 0.0348(15) -0.0009(12) -0.0002(12) 0.0093(11)

loop_
_atom_type_symbol
_atom_type_description
_atom_type_scat_dispersion_real
_atom_type_scat_dispersion_imag
_atom_type_scat_source
C C 0.0033 0.0016 'International Tables Vol C Tables 4.2.6.8 and 6.1.1.4'
H H 0.0000 0.0000 'International Tables Vol C Tables 4.2.6.8 and 6.1.1.4'
N N 0.0061 0.0033 'International Tables Vol C Tables 4.2.6.8 and 6.1.1.4'
O O 0.0106 0.0060 'International Tables Vol C Tables 4.2.6.8 and 6.1.1.4'
Br Br -0.2901 2.4595 'International Tables Vol C Tables 4.2.6.8 and 6.1.1.4'

loop_
_geom_angle_atom_site_label_1
_geom_angle_atom_site_label_2
_geom_angle_atom_site_label_3
_geom_angle
_geom_angle_site_symmetry_1
_geom_angle_site_symmetry_3
C6 O1 H1 109.5 . .
C2 O2 H2 109.5 . .
C2 C1 C6 121.4(2) . .
C2 C1 Br1 119.1(2) . .
C6 C1 Br1 119.5(2) . .
O2 C2 C1 118.1(2) . .
O2 C2 C3 122.8(2) . .
C1 C2 C3 119.0(2) . .
O1 C6 C5 123.6(2) . .
O1 C6 C1 117.8(2) . .
C5 C6 C1 118.5(2) . .
C4 C3 C2 119.8(3) . .
C4 C3 H3 120.1 . .
C2 C3 H3 120.1 . .
C6 C5 C4 120.2(3) . .
C6 C5 H5 119.9 . .
C4 C5 H5 119.9 . .
C3 C4 C5 121.0(3) . .
C3 C4 H4 119.5 . .
C5 C4 H4 119.5 . .
C15 N2 C14 119.7(2) . .
N2 C14 C15 120.4(2) . 2_775
N2 C14 C13 117.3(3) . .
C15 C14 C13 122.3(3) 2_775 .
N2 C15 C14 120.0(2) . 2_775
N2 C15 C16 117.7(3) . .
C14 C15 C16 122.3(3) 2_775 .
N3 C17 C18 122.6(3) . .
N3 C17 C17 116.3(3) . 2_675
C18 C17 C17 121.2(3) . 2_675
C17 N3 C21 117.7(3) . .
C19 C18 C17 118.9(3) . .
C19 C18 H18 120.6 . .
C17 C18 H18 120.6 . .
N3 C21 C20 123.6(3) . .
N3 C21 H21 118.2 . .
C20 C21 H21 118.2 . .
C21 C20 C19 118.3(3) . .
C21 C20 H20 120.8 . .
C19 C20 H20 120.8 . .
C15 C16 H16A 109.5 . .
C15 C16 H16B 109.5 . .
H16A C16 H16B 109.5 . .
C15 C16 H16C 109.5 . .
H16A C16 H16C 109.5 . .
H16B C16 H16C 109.5 . .
C20 C19 C18 118.9(3) . .
C20 C19 H19 120.5 . .
C18 C19 H19 120.5 . .
C14 C13 H13A 109.5 . .
C14 C13 H13B 109.5 . .
H13A C13 H13B 109.5 . .
C14 C13 H13C 109.5 . .
H13A C13 H13C 109.5 . .
H13B C13 H13C 109.5 . .
C10 N1 C11 116.4(3) . .
C9 C8 C12 116.7(3) . .
C9 C8 C7 122.8(3) . .
C12 C8 C7 120.5(3) . .
C8 C7 C7 111.0(3) . 2_756
C8 C7 H7A 109.4 . .
C7 C7 H7A 109.4 2_756 .
C8 C7 H7B 109.4 . .
C7 C7 H7B 109.4 2_756 .
H7A C7 H7B 108.0 . .
C11 C12 C8 119.6(3) . .
C11 C12 H12 120.2 . .
C8 C12 H12 120.2 . .
C8 C9 C10 119.6(3) . .
C8 C9 H9 120.2 . .
C10 C9 H9 120.2 . .
N1 C10 C9 123.5(3) . .
N1 C10 H10 118.2 . .
C9 C10 H10 118.2 . .
N1 C11 C12 124.1(3) . .
N1 C11 H11 117.9 . .
C12 C11 H11 117.9 . .

loop_
_geom_bond_atom_site_label_1
_geom_bond_atom_site_label_2
_geom_bond_distance
_geom_bond_site_symmetry_2
Br1 C1 1.890(3) .
O1 C6 1.359(3) .
O1 H1 0.8200 .
O2 C2 1.357(3) .
O2 H2 0.8200 .
C1 C2 1.396(4) .
C1 C6 1.404(4) .
C2 C3 1.398(4) .
C6 C5 1.396(4) .
C3 C4 1.391(4) .
C3 H3 0.9300 .
C5 C4 1.388(4) .
C5 H5 0.9300 .
C4 H4 0.9300 .
N2 C15 1.345(4) .
N2 C14 1.345(4) .
C14 C15 1.400(4) 2_775
C14 C13 1.502(4) .
C15 C14 1.400(4) 2_775
C15 C16 1.499(4) .
C17 N3 1.340(4) .
C17 C18 1.392(4) .
C17 C17 1.495(6) 2_675
N3 C21 1.342(4) .
C18 C19 1.386(4) .
C18 H18 0.9300 .
C21 C20 1.381(5) .
C21 H21 0.9300 .
C20 C19 1.389(5) .
C20 H20 0.9300 .
C16 H16A 0.9600 .
C16 H16B 0.9600 .
C16 H16C 0.9600 .
C19 H19 0.9300 .
C13 H13A 0.9600 .
C13 H13B 0.9600 .
C13 H13C 0.9600 .
N1 C10 1.336(4) .
N1 C11 1.343(4) .
C8 C9 1.396(4) .
C8 C12 1.394(4) .
C8 C7 1.517(4) .
C7 C7 1.536(6) 2_756
C7 H7A 0.9700 .
C7 H7B 0.9700 .
C12 C11 1.375(4) .
C12 H12 0.9300 .
C9 C10 1.390(4) .
C9 H9 0.9300 .
C10 H10 0.9300 .
C11 H11 0.9300 .

loop_
_geom_torsion_atom_site_label_1
_geom_torsion_atom_site_label_2
_geom_torsion_atom_site_label_3
_geom_torsion_atom_site_label_4
_geom_torsion
_geom_torsion_site_symmetry_1
_geom_torsion_site_symmetry_4
C6 C1 C2 O2 177.7(2) . .
Br1 C1 C2 O2 -3.7(3) . .
C6 C1 C2 C3 -3.4(4) . .
Br1 C1 C2 C3 175.2(2) . .
C2 C1 C6 O1 -178.7(2) . .
Br1 C1 C6 O1 2.8(3) . .
C2 C1 C6 C5 2.3(4) . .
Br1 C1 C6 C5 -176.29(19) . .
O2 C2 C3 C4 -179.0(3) . .
C1 C2 C3 C4 2.1(4) . .
O1 C6 C5 C4 -178.8(3) . .
C1 C6 C5 C4 0.1(4) . .
C2 C3 C4 C5 0.3(4) . .
C6 C5 C4 C3 -1.4(4) . .
C15 N2 C14 C15 -0.7(4) . 2_775
C15 N2 C14 C13 178.9(3) . .
C14 N2 C15 C14 0.7(4) . 2_775
C14 N2 C15 C16 -179.2(3) . .
C18 C17 N3 C21 0.7(5) . .
C17 C17 N3 C21 -178.8(3) 2_675 .
N3 C17 C18 C19 -0.3(5) . .
C17 C17 C18 C19 179.3(3) 2_675 .
C17 N3 C21 C20 -0.3(5) . .
N3 C21 C20 C19 -0.7(5) . .
C21 C20 C19 C18 1.1(5) . .
C17 C18 C19 C20 -0.7(5) . .
C9 C8 C7 C7 -107.5(4) . 2_756
C12 C8 C7 C7 71.2(4) . 2_756
C9 C8 C12 C11 -0.1(4) . .
C7 C8 C12 C11 -178.9(3) . .
C12 C8 C9 C10 0.4(4) . .
C7 C8 C9 C10 179.2(3) . .
C11 N1 C10 C9 -1.0(5) . .
C8 C9 C10 N1 0.1(5) . .
C10 N1 C11 C12 1.4(5) . .
C8 C12 C11 N1 -0.8(5) . .
